data_7022615
loop_
_publ_author_name
'Gonz\'alez-L\'opez, Vianney'
'Leyva, Marco A.'
'Rosales-Hoz, Mar\'ia J'

_publ_section_title
;
 Coupling of acetylene molecules on ruthenium clusters, involving cleavage
 of C-Si bonds in the alkyne and coordination of a phenyl ring of a SiPh3
 group.
;
_journal_issue 15
_journal_name_full 'Dalton transactions (Cambridge, England : 2003)'
_journal_page_first 5401
_journal_page_last 5411
_journal_paper_doi 10.1039/c3dt32335h
_journal_volume 42
_journal_year 2013
_chemical_compound_source 'synthesis as described'
_chemical_formula_moiety 'C14 H10 O9 Ru3 Si1'
_chemical_formula_sum 'C23 H28 O8 Ru3 Si3'
_chemical_formula_weight 819.93
_chemical_name_common 'compound 3c'
_space_group_crystal_system monoclinic
_space_group_IT_number 11
_space_group_name_Hall '-P 2yb'
_space_group_name_H-M_alt 'P 1 21/m 1'
_symmetry_cell_setting monoclinic
_symmetry_Int_Tables_number 11
_symmetry_space_group_name_Hall '-P 2yb'
_symmetry_space_group_name_H-M 'P 1 21/m 1'
_atom_sites_solution_hydrogens mixed
_audit_conform_dict_location ftp://ftp.iucr.org/pub/cif_core.dic
_audit_conform_dict_name cif_core.dic
_audit_conform_dict_version 2.4
_audit_creation_date 2012-12-13T13:42:57-00:00
_audit_creation_method 'WinGX routine CIF_UPDATE'
_cell_angle_alpha 90
_cell_angle_beta 103.988(2)
_cell_angle_gamma 90
_cell_formula_units_Z 2
_cell_length_a 11.6029(4)
_cell_length_b 12.1947(5)
_cell_length_c 12.0513(5)
_cell_measurement_reflns_used 600
_cell_measurement_temperature 293(2)
_cell_measurement_theta_max 14
_cell_measurement_theta_min 1
_cell_measurement_wavelength 0.71073
_cell_volume 1654.62(11)
_computing_cell_refinement 'HKL Scalepack (Otwinowski & Minor 1997)'
_computing_data_collection 'Collect (Bruker AXS BV, 1997-2004)'
_computing_data_reduction 'HKL Denzo and Scalepack (Otwinowski & Minor 1997)'
_computing_molecular_graphics 'Ortep-3 for Windows (Farrugia, 1997)'
_computing_publication_material 'WinGX publication routines (Farrugia, 1999)'
_computing_structure_refinement 'SHELXL-2012 (Sheldrick, 2012)'
_computing_structure_solution 'SHELXS-97 (Sheldrick, 2008)'
_diffrn_ambient_temperature 293(2)
_diffrn_detector 'CCD plate'
_diffrn_detector_area_resol_mean 9
_diffrn_measured_fraction_theta_full 0.994
_diffrn_measured_fraction_theta_max 0.987
_diffrn_measurement_device '95mm CCD camera on \k-goniostat'
_diffrn_measurement_device_type KappaCCD
_diffrn_measurement_method 'CCD rotation images, thick slices'
_diffrn_orient_matrix_type 'by Bruker AXS Collect from scalepack cell'
_diffrn_orient_matrix_UB_11 0.691877E-1
_diffrn_orient_matrix_UB_12 0.426063E-1
_diffrn_orient_matrix_UB_13 0.45232E-1
_diffrn_orient_matrix_UB_21 -0.297921E-1
_diffrn_orient_matrix_UB_22 0.67102E-1
_diffrn_orient_matrix_UB_23 -0.456668E-1
_diffrn_orient_matrix_UB_31 -0.470565E-1
_diffrn_orient_matrix_UB_32 0.201614E-1
_diffrn_orient_matrix_UB_33 0.56403E-1
_diffrn_radiation_monochromator 'horizonally mounted graphite crystal'
_diffrn_radiation_probe x-ray
_diffrn_radiation_type MoK\a
_diffrn_radiation_wavelength 0.71073
_diffrn_reflns_av_R_equivalents 0.0788
_diffrn_reflns_Laue_measured_fraction_full 0.994
_diffrn_reflns_Laue_measured_fraction_max 0.987
_diffrn_reflns_limit_h_max 14
_diffrn_reflns_limit_h_min -14
_diffrn_reflns_limit_k_max 14
_diffrn_reflns_limit_k_min -15
_diffrn_reflns_limit_l_max 15
_diffrn_reflns_limit_l_min -15
_diffrn_reflns_number 17656
_diffrn_reflns_point_group_measured_fraction_full 0.994
_diffrn_reflns_point_group_measured_fraction_max 0.987
_diffrn_reflns_reduction_process
;
Scaled and merged with Sortav
R.H. Blessing, (1987) Cryst. Rev. 1, 3-58
R.H. Blessing, (1989) J. Appl. Cryst. 22, 396-397
;
_diffrn_reflns_theta_full 25.5
_diffrn_reflns_theta_max 27.487
_diffrn_reflns_theta_min 3.259
_diffrn_source 'Enraf Nonius FR590'
_exptl_absorpt_coefficient_mu 1.498
_exptl_absorpt_correction_T_max 0.7253
_exptl_absorpt_correction_T_min 0.6794
_exptl_absorpt_correction_type multi-scan
_exptl_absorpt_process_details
;
[c.f. r.h. blessing, acta cryst. (1995), a51, 33-38]
;
_exptl_crystal_colour red
_exptl_crystal_density_diffrn 1.646
_exptl_crystal_density_method 'not measured'
_exptl_crystal_description prism
_exptl_crystal_F_000 808
_exptl_crystal_size_max 0.29
_exptl_crystal_size_mid 0.25
_exptl_crystal_size_min 0.15
_refine_diff_density_max 0.638
_refine_diff_density_min -0.523
_refine_diff_density_rms 0.088
_refine_ls_extinction_method none
_refine_ls_goodness_of_fit_ref 0.91
_refine_ls_hydrogen_treatment mixed
_refine_ls_matrix_type full
_refine_ls_number_parameters 204
_refine_ls_number_reflns 3916
_refine_ls_number_restraints 31
_refine_ls_restrained_S_all 0.921
_refine_ls_R_factor_all 0.1368
_refine_ls_R_factor_gt 0.0542
_refine_ls_shift/su_max 0.031
_refine_ls_shift/su_mean 0.001
_refine_ls_structure_factor_coef Fsqd
_refine_ls_weighting_details
;
w=1/[\s^2^(Fo^2^)+(0.0849P)^2^+1.2398P]
where P=(Fo^2^+2Fc^2^)/3
;
_refine_ls_weighting_scheme calc
_refine_ls_wR_factor_gt 0.1227
_refine_ls_wR_factor_ref 0.158
_reflns_number_gt 2100
_reflns_number_total 3916
_reflns_threshold_expression 'I > 2\s(I)'
_cod_data_source_file c3dt32335h.txt
_cod_data_source_block mrvian33a
_cod_original_sg_symbol_H-M P21/m
_cod_database_code 7022615

loop_
_symmetry_equiv_pos_as_xyz
'x, y, z'
'-x, y+1/2, -z'
'-x, -y, -z'
'x, -y-1/2, z'

loop_
_atom_site_label
_atom_site_type_symbol
_atom_site_fract_x
_atom_site_fract_y
_atom_site_fract_z
_atom_site_U_iso_or_equiv
_atom_site_adp_type
_atom_site_occupancy
_atom_site_calc_flag
C1 C 0.9333(5) 0.25 0.6868(5) 0.0647(17) Uani 1 d
C2 C 1.0411(5) 0.25 0.6504(5) 0.0643(17) Uani 1 d
C3 C 1.1510(5) 0.25 0.7417(5) 0.0697(18) Uani 1 d
C4 C 1.1272(5) 0.25 0.8532(5) 0.0674(18) Uani 1 d
C5 C 1.2285(4) 0.27873(11) 0.95836(12) 0.076(3) Uani 0.5276(8) d
C6 C 1.2698(4) 0.20628(11) 1.03847(12) 0.074(3) Uani 0.4726(8) d
C7 C 1.3782(12) 0.3634(11) 1.2600(10) 0.298(7) Uani 1 d
H7A H 1.3024 0.3578 1.2786 0.446 Uiso 1 calc
H7B H 1.3831 0.4321 1.2226 0.446 Uiso 1 calc
H7C H 1.4403 0.3593 1.3288 0.446 Uiso 1 calc
C8 C 1.5318(14) 0.25 1.1249(13) 0.296(11) Uani 1 d
H8A H 1.5955 0.2436 1.1923 0.444 Uiso 0.5 calc
H8B H 1.5401 0.3172 1.0861 0.444 Uiso 0.5 calc
H8C H 1.5343 0.1891 1.075 0.444 Uiso 0.5 calc
C9 C 1.3919(6) 0.3682(7) 0.7718(8) 0.190(4) Uani 1 d
H9A H 1.3515 0.4344 0.7419 0.284 Uiso 1 calc
H9B H 1.4685 0.3663 0.7547 0.284 Uiso 1 calc
H9C H 1.4016 0.3659 0.8532 0.284 Uiso 1 calc
C10 C 1.2870(9) 0.25 0.5581(10) 0.211(6) Uani 1 d
H10A H 1.3635 0.2476 0.5409 0.317 Uiso 1 calc
H10B H 1.246 0.3155 0.5263 0.317 Uiso 0.5 calc
H10C H 1.2415 0.187 0.5257 0.317 Uiso 0.5 calc
C15 C 0.8132(9) 0.25 0.4312(7) 0.166(5) Uani 1 d
H15C H 0.7389 0.25 0.3749 0.248 Uiso 1 calc
H15A H 0.8577 0.1857 0.4217 0.248 Uiso 0.5 calc
H15B H 0.8577 0.3143 0.4217 0.248 Uiso 0.5 calc
C16 C 0.6949(6) 0.3714(7) 0.5976(7) 0.146(3) Uani 1 d
H16B H 0.6199 0.3697 0.5423 0.219 Uiso 1 calc
H16C H 0.7366 0.4374 0.588 0.219 Uiso 1 calc
H16A H 0.6817 0.3697 0.6732 0.219 Uiso 1 calc
C12 C 0.9757(6) 0.5099(5) 0.6553(5) 0.1127(19) Uani 1 d
C13 C 0.9291(4) 0.4272(4) 0.8654(4) 0.0766(14) Uani 1 d
C14 C 1.1490(5) 0.5102(5) 0.8314(5) 0.0979(17) Uani 1 d
C21 C 0.7794(5) 0.25 0.8760(6) 0.081(2) Uani 1 d
C22 C 0.9845(6) 0.25 1.0335(5) 0.0721(19) Uani 1 d
O12 O 0.9405(5) 0.5781(4) 0.5909(4) 0.159(2) Uani 1 d
O13 O 0.8807(3) 0.4928(3) 0.9040(3) 0.0995(11) Uani 1 d
O14 O 1.2129(4) 0.5781(3) 0.8721(4) 0.1316(15) Uani 1 d
O21 O 0.6842(4) 0.25 0.8791(5) 0.125(2) Uani 1 d
O22 O 1.0110(5) 0.25 1.1320(4) 0.0994(17) Uani 1 d
Ru1 Ru 1.03947(3) 0.40236(3) 0.76154(3) 0.07070(11) Uani 1 d
Ru2 Ru 0.94363(4) 0.25 0.87174(4) 0.05989(14) Uani 1 d
Si1 Si 0.78505(19) 0.25 0.57675(19) 0.0944(7) Uani 1 d
Si2 Si 1.30482(16) 0.25 0.70658(19) 0.0921(7) Uani 1 d
Si3 Si 1.39468(19) 0.25 1.1640(2) 0.0981(8) Uani 1 d
H2 H 1.052(4) 0.25 0.567(4) 0.042(12) Uiso 1 d

loop_
_atom_site_aniso_label
_atom_site_aniso_U_11
_atom_site_aniso_U_22
_atom_site_aniso_U_33
_atom_site_aniso_U_23
_atom_site_aniso_U_13
_atom_site_aniso_U_12
C1 0.057(3) 0.067(4) 0.075(3) 0 0.025(3) 0
C2 0.074(3) 0.061(4) 0.064(3) 0 0.028(3) 0
C3 0.061(3) 0.072(4) 0.083(4) 0 0.031(3) 0
C4 0.054(3) 0.081(4) 0.070(3) 0 0.021(3) 0
C5 0.076(4) 0.066(9) 0.094(5) -0.009(4) 0.037(3) -0.004(4)
C6 0.064(5) 0.083(7) 0.077(5) 0.022(4) 0.023(4) -0.011(4)
C7 0.263(13) 0.331(16) 0.242(11) -0.066(11) -0.049(10) 0.069(11)
C8 0.169(12) 0.52(3) 0.172(12) 0 -0.008(10) 0
C9 0.106(4) 0.187(8) 0.305(8) -0.030(7) 0.108(4) -0.044(5)
C10 0.109(6) 0.359(18) 0.196(8) 0 0.094(5) 0
C15 0.117(7) 0.290(14) 0.074(5) 0 -0.008(5) 0
C16 0.088(4) 0.184(7) 0.155(6) 0.006(5) 0.008(4) 0.035(4)
C12 0.148(4) 0.083(4) 0.126(4) 0.015(3) 0.071(3) 0.006(4)
C13 0.072(2) 0.069(3) 0.097(3) -0.003(3) 0.037(2) 0.003(2)
C14 0.104(3) 0.083(3) 0.123(3) -0.020(3) 0.060(2) -0.027(3)
C21 0.057(3) 0.095(5) 0.099(4) 0 0.034(3) 0
C22 0.074(3) 0.071(4) 0.079(4) 0 0.034(3) 0
O12 0.230(5) 0.109(3) 0.158(3) 0.060(3) 0.083(3) 0.031(3)
O13 0.115(2) 0.073(2) 0.130(2) -0.0063(19) 0.0669(17) 0.0124(19)
O14 0.135(3) 0.099(3) 0.181(4) -0.039(3) 0.078(2) -0.051(2)
O21 0.060(3) 0.179(6) 0.145(4) 0 0.044(3) 0
O22 0.110(3) 0.120(4) 0.079(3) 0 0.043(2) 0
Ru1 0.0747(2) 0.0614(2) 0.0862(2) 0.00016(18) 0.03926(16) -0.00471(17)
Ru2 0.0516(2) 0.0623(3) 0.0720(3) 0 0.02717(19) 0
Si1 0.0667(11) 0.1283(19) 0.0854(13) 0 0.0131(10) 0
Si2 0.0630(9) 0.1197(17) 0.1069(12) 0 0.0468(8) 0
Si3 0.0673(12) 0.1285(19) 0.0920(14) 0 0.0068(11) 0

loop_
_atom_type_symbol
_atom_type_description
_atom_type_scat_dispersion_real
_atom_type_scat_dispersion_imag
_atom_type_scat_source
C C 0.0033 0.0016 'International Tables Vol C Tables 4.2.6.8 and 6.1.1.4'
H H 0 0 'International Tables Vol C Tables 4.2.6.8 and 6.1.1.4'
O O 0.0106 0.006 'International Tables Vol C Tables 4.2.6.8 and 6.1.1.4'
Ru Ru -1.2594 0.8363 'International Tables Vol C Tables 4.2.6.8 and 6.1.1.4'
Si Si 0.0817 0.0704 'International Tables Vol C Tables 4.2.6.8 and 6.1.1.4'

loop_
_geom_angle_atom_site_label_1
_geom_angle_atom_site_label_2
_geom_angle_atom_site_label_3
_geom_angle
_geom_angle_site_symmetry_1
_geom_angle_site_symmetry_3
C2 C1 Si1 120.0(4) . .
C2 C1 Ru2 118.4(4) . .
Si1 C1 Ru2 121.6(3) . .
C2 C1 Ru1 72.0(2) . .
Si1 C1 Ru1 125.76(12) . .
Ru2 C1 Ru1 73.10(15) . .
C2 C1 Ru1 72.0(2) . 4_565
Si1 C1 Ru1 125.76(12) . 4_565
Ru2 C1 Ru1 73.10(15) . 4_565
Ru1 C1 Ru1 108.4(2) . 4_565
C1 C2 C3 116.0(5) . .
C1 C2 Ru1 71.8(2) . .
C3 C2 Ru1 72.0(2) . .
C1 C2 Ru1 71.8(2) . 4_565
C3 C2 Ru1 72.0(2) . 4_565
Ru1 C2 Ru1 108.2(2) . 4_565
C1 C2 H2 128(2) . .
C3 C2 H2 116(2) . .
Ru1 C2 H2 125.7(2) . .
Ru1 C2 H2 125.7(2) 4_565 .
C4 C3 C2 111.9(5) . .
C4 C3 Si2 127.0(4) . .
C2 C3 Si2 121.1(5) . .
C4 C3 Ru1 70.4(2) . .
C2 C3 Ru1 70.8(2) . .
Si2 C3 Ru1 126.39(12) . .
C4 C3 Ru1 70.4(2) . 4_565
C2 C3 Ru1 70.8(2) . 4_565
Si2 C3 Ru1 126.39(12) . 4_565
Ru1 C3 Ru1 107.1(2) . 4_565
C3 C4 C5 119.1(5) . .
C3 C4 C5 119.1(5) . 4_565
C5 C4 C5 26.19(13) . 4_565
C3 C4 Ru2 120.4(4) . .
C5 C4 Ru2 118.8(4) . .
C5 C4 Ru2 118.8(4) 4_565 .
C3 C4 Ru1 73.1(2) . .
C5 C4 Ru1 112.07(8) . .
C5 C4 Ru1 138.26(16) 4_565 .
Ru2 C4 Ru1 73.61(14) . .
C3 C4 Ru1 73.1(2) . 4_565
C5 C4 Ru1 138.26(16) . 4_565
C5 C4 Ru1 112.07(8) 4_565 4_565
Ru2 C4 Ru1 73.61(14) . 4_565
Ru1 C4 Ru1 109.7(2) . 4_565
C5 C5 C6 100.69(12) 4_565 4_565
C5 C5 C6 47.63(10) 4_565 .
C6 C5 C6 53.06(17) 4_565 .
C5 C5 C4 76.90(7) 4_565 .
C6 C5 C4 159.7(5) 4_565 .
C6 C5 C4 121.4(2) . .
C5 C6 C6 79.31(12) 4_565 4_565
C5 C6 C5 31.68(15) 4_565 .
C6 C6 C5 47.63(10) 4_565 .
C5 C6 Si3 145.5(3) 4_565 .
C6 C6 Si3 73.71(5) 4_565 .
C5 C6 Si3 118.03(19) . .
Si3 C7 H7A 109.5 . .
Si3 C7 H7B 109.5 . .
H7A C7 H7B 109.5 . .
Si3 C7 H7C 109.5 . .
H7A C7 H7C 109.5 . .
H7B C7 H7C 109.5 . .
Si3 C8 H8A 109.5 . .
Si3 C8 H8B 109.5 . .
H8A C8 H8B 109.5 . .
Si3 C8 H8C 109.5 . .
H8A C8 H8C 109.5 . .
H8B C8 H8C 109.5 . .
Si2 C9 H9A 109.5 . .
Si2 C9 H9B 109.5 . .
H9A C9 H9B 109.5 . .
Si2 C9 H9C 109.5 . .
H9A C9 H9C 109.5 . .
H9B C9 H9C 109.5 . .
Si2 C10 H10A 109.5 . .
Si2 C10 H10B 109.5 . .
H10A C10 H10B 109.5 . .
Si2 C10 H10C 109.5 . .
H10A C10 H10C 109.5 . .
H10B C10 H10C 109.5 . .
Si1 C15 H15C 109.5 . .
Si1 C15 H15A 109.5 . .
H15C C15 H15A 109.5 . .
Si1 C15 H15B 109.5 . .
H15C C15 H15B 109.5 . .
H15A C15 H15B 109.5 . .
Si1 C16 H16B 109.5 . .
Si1 C16 H16C 109.5 . .
H16B C16 H16C 109.5 . .
Si1 C16 H16A 109.5 . .
H16B C16 H16A 109.5 . .
H16C C16 H16A 109.5 . .
O12 C12 Ru1 177.4(6) . .
O13 C13 Ru1 143.9(4) . .
O13 C13 Ru2 136.7(4) . .
Ru1 C13 Ru2 79.43(18) . .
O14 C14 Ru1 177.8(5) . .
O21 C21 Ru2 179.6(6) . .
O22 C22 Ru2 179.1(6) . .
C12 Ru1 C14 85.9(3) . .
C12 Ru1 C13 96.6(2) . .
C14 Ru1 C13 94.5(2) . .
C12 Ru1 C4 165.8(2) . .
C14 Ru1 C4 100.3(2) . .
C13 Ru1 C4 95.6(2) . .
C12 Ru1 C1 102.4(2) . .
C14 Ru1 C1 169.9(2) . .
C13 Ru1 C1 90.2(2) . .
C4 Ru1 C1 70.32(16) . .
C12 Ru1 C2 103.1(2) . .
C14 Ru1 C2 136.7(2) . .
C13 Ru1 C2 125.4(2) . .
C4 Ru1 C2 63.62(18) . .
C1 Ru1 C2 36.1(2) . .
C12 Ru1 C3 129.5(3) . .
C14 Ru1 C3 105.9(2) . .
C13 Ru1 C3 129.8(2) . .
C4 Ru1 C3 36.5(2) . .
C1 Ru1 C3 64.41(18) . .
C2 Ru1 C3 37.23(19) . .
C12 Ru1 Ru2 133.5(2) . .
C14 Ru1 Ru2 125.47(17) . .
C13 Ru1 Ru2 52.74(15) . .
C4 Ru1 Ru2 51.86(15) . .
C1 Ru1 Ru2 51.95(15) . .
C2 Ru1 Ru2 77.90(13) . .
C3 Ru1 Ru2 78.66(13) . .
C22 Ru2 C21 88.6(3) . .
C22 Ru2 C13 91.96(13) . 4_565
C21 Ru2 C13 86.09(13) . 4_565
C22 Ru2 C13 91.96(13) . .
C21 Ru2 C13 86.09(12) . .
C13 Ru2 C13 171.2(2) 4_565 .
C22 Ru2 C4 95.6(2) . .
C21 Ru2 C4 175.8(3) . .
C13 Ru2 C4 93.75(13) 4_565 .
C13 Ru2 C4 93.75(13) . .
C22 Ru2 C1 168.9(2) . .
C21 Ru2 C1 102.5(3) . .
C13 Ru2 C1 88.83(13) 4_565 .
C13 Ru2 C1 88.84(13) . .
C4 Ru2 C1 73.4(2) . .
C22 Ru2 Ru1 118.72(12) . .
C21 Ru2 Ru1 123.21(12) . .
C13 Ru2 Ru1 135.45(13) 4_565 .
C13 Ru2 Ru1 47.82(13) . .
C4 Ru2 Ru1 54.54(8) . .
C1 Ru2 Ru1 54.95(8) . .
C22 Ru2 Ru1 118.72(12) . 4_565
C21 Ru2 Ru1 123.21(12) . 4_565
C13 Ru2 Ru1 47.82(13) 4_565 4_565
C13 Ru2 Ru1 135.45(13) . 4_565
C4 Ru2 Ru1 54.54(8) . 4_565
C1 Ru2 Ru1 54.94(8) . 4_565
Ru1 Ru2 Ru1 87.91(2) . 4_565
C15 Si1 C16 111.1(3) . 4_565
C15 Si1 C16 111.1(3) . .
C16 Si1 C16 105.1(5) 4_565 .
C15 Si1 C1 108.8(4) . .
C16 Si1 C1 110.4(2) 4_565 .
C16 Si1 C1 110.4(2) . .
C10 Si2 C9 110.9(4) . .
C10 Si2 C9 110.9(4) . 4_565
C9 Si2 C9 104.3(5) . 4_565
C10 Si2 C3 109.7(4) . .
C9 Si2 C3 110.5(3) . .
C9 Si2 C3 110.5(3) 4_565 .
C8 Si3 C7 113.9(5) . 4_565
C8 Si3 C7 113.9(5) . .
C7 Si3 C7 97.3(9) 4_565 .
C8 Si3 C6 110.5(5) . .
C7 Si3 C6 96.6(4) 4_565 .
C7 Si3 C6 122.4(4) . .
C8 Si3 C6 110.5(5) . 4_565
C7 Si3 C6 122.4(4) 4_565 4_565
C7 Si3 C6 96.6(4) . 4_565
C6 Si3 C6 32.58(9) . 4_565

loop_
_geom_bond_atom_site_label_1
_geom_bond_atom_site_label_2
_geom_bond_distance
_geom_bond_site_symmetry_2
C1 C2 1.422(9) .
C1 Si1 1.901(6) .
C1 Ru2 2.203(6) .
C1 Ru1 2.290(3) .
C1 Ru1 2.290(3) 4_565
C2 C3 1.469(8) .
C2 Ru1 2.293(4) .
C2 Ru1 2.293(4) 4_565
C2 H2 1.04(4) .
C3 C4 1.436(9) .
C3 Si2 1.932(6) .
C3 Ru1 2.309(4) .
C3 Ru1 2.309(4) 4_565
C4 C5 1.546(6) .
C4 C5 1.546(6) 4_565
C4 Ru2 2.194(6) .
C4 Ru1 2.273(3) .
C4 Ru1 2.273(3) 4_565
C5 C5 0.701(3) 4_565
C5 C6 0.9857(18) 4_565
C5 C6 1.3110(9) .
C6 C5 0.9857(18) 4_565
C6 C6 1.066(3) 4_565
C6 Si3 1.901(3) .
C7 Si3 1.842(13) .
C7 H7A 0.96 .
C7 H7B 0.96 .
C7 H7C 0.96 .
C8 Si3 1.765(18) .
C8 H8A 0.96 .
C8 H8B 0.96 .
C8 H8C 0.96 .
C9 Si2 1.825(8) .
C9 H9A 0.96 .
C9 H9B 0.96 .
C9 H9C 0.96 .
C10 Si2 1.751(12) .
C10 H10A 0.96 .
C10 H10B 0.96 .
C10 H10C 0.96 .
C15 Si1 1.861(10) .
C15 H15C 0.96 .
C15 H15A 0.96 .
C15 H15B 0.96 .
C16 Si1 1.865(8) .
C16 H16B 0.96 .
C16 H16C 0.96 .
C16 H16A 0.96 .
C12 O12 1.143(7) .
C12 Ru1 1.857(6) .
C13 O13 1.139(6) .
C13 Ru1 2.018(5) .
C13 Ru2 2.167(5) .
C14 O14 1.139(6) .
C14 Ru1 1.881(5) .
C21 O21 1.114(8) .
C21 Ru2 1.919(6) .
C22 O22 1.152(7) .
C22 Ru2 1.892(6) .
Ru1 Ru2 2.6769(5) .
Ru2 C13 2.167(5) 4_565
Ru2 Ru1 2.6769(5) 4_565
Si1 C16 1.865(8) 4_565
Si2 C9 1.825(8) 4_565
Si3 C7 1.842(13) 4_565
Si3 C6 1.901(3) 4_565
